data_7028535
loop_
_publ_author_name
'Ma, Zhen'
'Wei, Lijuan'
'Alegria, Elisabete C. B. A.'
'Martins, Lu\'isa M D R S'
'Guedes da Silva, M F\'atima C'
'Pombeiro, Armando J. L.'

_publ_section_title
;
 Synthesis and characterization of copper(ii) 4'-phenyl-terpyridine
 compounds and catalytic application for aerobic oxidation of benzylic
 alcohols.
;
_journal_issue 10
_journal_name_full 'Dalton transactions (Cambridge, England : 2003)'
_journal_page_first 4048
_journal_page_last 4058
_journal_paper_doi 10.1039/c3dt53054j
_journal_volume 43
_journal_year 2014
_chemical_formula_moiety 'C23 H22 Cu N3 O2, N O3'
_chemical_formula_sum 'C23 H22 Cu N4 O5'
_chemical_formula_weight 497.98
_chemical_name_systematic
;
 ?
;
_space_group_crystal_system monoclinic
_space_group_IT_number 14
_space_group_name_Hall '-P 2yn'
_space_group_name_H-M_alt 'P 1 21/n 1'
_symmetry_space_group_name_Hall '-P 2yn'
_symmetry_space_group_name_H-M 'P 1 21/n 1'
_atom_sites_solution_hydrogens mixed
_audit_creation_method SHELXL-2013
_cell_angle_alpha 90
_cell_angle_beta 103.888(3)
_cell_angle_gamma 90
_cell_formula_units_Z 4
_cell_length_a 8.6645(5)
_cell_length_b 24.9251(5)
_cell_length_c 9.9251(3)
_cell_measurement_reflns_used 2188
_cell_measurement_temperature 296(2)
_cell_measurement_theta_max 31.68
_cell_measurement_theta_min 2.31
_cell_volume 2080.80(14)
_computing_structure_refinement 'SHELXL-2013 (Sheldrick, 2013)'
_diffrn_ambient_temperature 296(2)
_diffrn_measured_fraction_theta_full 0.999
_diffrn_measured_fraction_theta_max 0.997
_diffrn_radiation_type MoK\a
_diffrn_radiation_wavelength 0.71073
_diffrn_reflns_av_R_equivalents 0.0225
_diffrn_reflns_av_unetI/netI 0.0168
_diffrn_reflns_Laue_measured_fraction_full 0.999
_diffrn_reflns_Laue_measured_fraction_max 0.997
_diffrn_reflns_limit_h_max 11
_diffrn_reflns_limit_h_min -11
_diffrn_reflns_limit_k_max 33
_diffrn_reflns_limit_k_min -33
_diffrn_reflns_limit_l_max 13
_diffrn_reflns_limit_l_min -13
_diffrn_reflns_number 25187
_diffrn_reflns_point_group_measured_fraction_full 0.999
_diffrn_reflns_point_group_measured_fraction_max 0.997
_diffrn_reflns_theta_full 25.242
_diffrn_reflns_theta_max 28.375
_diffrn_reflns_theta_min 2.266
_exptl_absorpt_coefficient_mu 1.096
_exptl_absorpt_correction_T_max 0.765
_exptl_absorpt_correction_T_min 0.678
_exptl_absorpt_correction_type multi-scan
_exptl_absorpt_process_details sadabs
_exptl_crystal_colour blue
_exptl_crystal_density_diffrn 1.590
_exptl_crystal_description prism
_exptl_crystal_F_000 1028
_exptl_crystal_size_max 0.380
_exptl_crystal_size_mid 0.280
_exptl_crystal_size_min 0.120
_refine_diff_density_max 1.614
_refine_diff_density_min -1.095
_refine_diff_density_rms 0.091
_refine_ls_extinction_method none
_refine_ls_goodness_of_fit_ref 1.155
_refine_ls_hydrogen_treatment mixed
_refine_ls_matrix_type full
_refine_ls_number_parameters 301
_refine_ls_number_reflns 5201
_refine_ls_number_restraints 3
_refine_ls_restrained_S_all 1.620
_refine_ls_R_factor_all 0.0530
_refine_ls_R_factor_gt 0.0466
_refine_ls_shift/su_max 0.001
_refine_ls_shift/su_mean 0.000
_refine_ls_structure_factor_coef Fsqd
_refine_ls_weighting_details 'w=1/[\s^2^(Fo^2^)+(0.0718P)^2^+2.1508P] where P=(Fo^2^+2Fc^2^)/3'
_refine_ls_weighting_scheme calc
_refine_ls_wR_factor_gt 0.1399
_refine_ls_wR_factor_ref 0.1448
_reflns_Friedel_coverage 0.000
_reflns_number_gt 4535
_reflns_number_total 5201
_reflns_threshold_expression 'I > 2\s(I)'
_cod_data_source_file c3dt53054j.txt
_cod_data_source_block Compound5
_cod_database_code 7028535
_shelx_space_group_comment
;
The symmetry employed for this shelxl refinement is uniquely defined
by the following loop, which should always be used as a source of
symmetry information in preference to the above space-group names.
They are only intended as comments.
;
_shelx_estimated_absorpt_t_min 0.681
_shelx_estimated_absorpt_t_max 0.880
_shelxl_version_number 2013-4

loop_
_space_group_symop_operation_xyz
'x, y, z'
'-x+1/2, y+1/2, -z+1/2'
'-x, -y, -z'
'x-1/2, -y-1/2, z-1/2'

loop_
_atom_site_label
_atom_site_type_symbol
_atom_site_fract_x
_atom_site_fract_y
_atom_site_fract_z
_atom_site_U_iso_or_equiv
_atom_site_adp_type
_atom_site_occupancy
_atom_site_site_symmetry_order
_atom_site_calc_flag
_atom_site_refinement_flags_posn
_atom_site_refinement_flags_adp
C1 C 0.6085(4) 0.30209(12) 0.7956(3) 0.0404(6) Uani 1 1 d . .
H1 H 0.6197 0.2677 0.7629 0.048 Uiso 1 1 calc R U
C2 C 0.4933(4) 0.31131(14) 0.8674(4) 0.0481(7) Uani 1 1 d . .
H2 H 0.4275 0.2836 0.8826 0.058 Uiso 1 1 calc R U
C3 C 0.4775(4) 0.36186(14) 0.9162(4) 0.0476(7) Uani 1 1 d . .
H3 H 0.4010 0.3688 0.9656 0.057 Uiso 1 1 calc R U
C4 C 0.5756(4) 0.40270(12) 0.8918(3) 0.0410(6) Uani 1 1 d . .
H4 H 0.5671 0.4372 0.9253 0.049 Uiso 1 1 calc R U
C5 C 0.6867(3) 0.39095(10) 0.8164(3) 0.0307(5) Uani 1 1 d . .
C6 C 0.7991(3) 0.43056(10) 0.7835(3) 0.0296(5) Uani 1 1 d . .
C7 C 0.8118(3) 0.48416(11) 0.8207(3) 0.0332(5) Uani 1 1 d . .
H7 H 0.7401 0.4994 0.8659 0.040 Uiso 1 1 calc R U
C8 C 0.9333(3) 0.51536(10) 0.7900(3) 0.0326(5) Uani 1 1 d . .
C9 C 1.0371(3) 0.49076(11) 0.7209(3) 0.0351(6) Uani 1 1 d . .
H9 H 1.1199 0.5102 0.6999 0.042 Uiso 1 1 calc R U
C10 C 1.0162(3) 0.43738(10) 0.6840(3) 0.0312(5) Uani 1 1 d . .
C11 C 1.1192(3) 0.40496(11) 0.6169(3) 0.0321(5) Uani 1 1 d . .
C12 C 1.2448(4) 0.42595(13) 0.5702(3) 0.0414(6) Uani 1 1 d . .
H12 H 1.2682 0.4624 0.5785 0.050 Uiso 1 1 calc R U
C13 C 1.3346(4) 0.39135(15) 0.5107(4) 0.0497(8) Uani 1 1 d . .
H13 H 1.4196 0.4042 0.4782 0.060 Uiso 1 1 calc R U
C14 C 1.2965(4) 0.33767(14) 0.5005(4) 0.0504(8) Uani 1 1 d . .
H14 H 1.3564 0.3138 0.4619 0.061 Uiso 1 1 calc R U
C15 C 1.1697(4) 0.31961(13) 0.5475(4) 0.0435(7) Uani 1 1 d . .
H15 H 1.1441 0.2833 0.5389 0.052 Uiso 1 1 calc R U
C16 C 0.9572(3) 0.57243(10) 0.8337(3) 0.0331(5) Uani 1 1 d . .
C17 C 0.8901(3) 0.59328(12) 0.9367(3) 0.0403(6) Uani 1 1 d . .
H17 H 0.8270 0.5715 0.9776 0.048 Uiso 1 1 calc R U
C18 C 0.9163(4) 0.64600(13) 0.9787(4) 0.0451(7) Uani 1 1 d . .
H18 H 0.8709 0.6594 1.0476 0.054 Uiso 1 1 calc R U
C19 C 1.0093(4) 0.67886(12) 0.9191(4) 0.0476(8) Uani 1 1 d . .
H19 H 1.0268 0.7143 0.9478 0.057 Uiso 1 1 calc R U
C20 C 1.0764(5) 0.65884(13) 0.8164(4) 0.0524(8) Uani 1 1 d . .
H20 H 1.1400 0.6808 0.7764 0.063 Uiso 1 1 calc R U
C21 C 1.0490(4) 0.60617(12) 0.7733(3) 0.0442(7) Uani 1 1 d . .
H21 H 1.0926 0.5932 0.7027 0.053 Uiso 1 1 calc R U
C22 C 0.9542(4) 0.22725(12) 0.7147(3) 0.0452(7) Uani 1 1 d D .
H22A H 0.8844 0.2033 0.7493 0.054 Uiso 1 1 calc R U
H22B H 1.0088 0.2055 0.6596 0.054 Uiso 1 1 calc R U
C23 C 1.0633(5) 0.24349(12) 0.8237(3) 0.0561(10) Uani 1 1 d D .
H23A H 1.1651 0.2442 0.8013 0.084 Uiso 1 1 calc R U
H23B H 1.0672 0.2192 0.8996 0.084 Uiso 1 1 calc R U
H23C H 1.0372 0.2788 0.8497 0.084 Uiso 1 1 calc R U
N1 N 0.7042(3) 0.34086(9) 0.7712(2) 0.0322(5) Uani 1 1 d . .
N2 N 0.8985(3) 0.40867(8) 0.7148(2) 0.0294(4) Uani 1 1 d . .
N3 N 1.0810(3) 0.35227(9) 0.6052(2) 0.0337(5) Uani 1 1 d . .
N4 N 0.5688(3) 0.44520(10) 0.2570(3) 0.0439(6) Uani 1 1 d . .
O1 O 0.7205(3) 0.34028(9) 0.4600(3) 0.0549(7) Uani 1 1 d D .
O2 O 0.8693(3) 0.25774(8) 0.6350(3) 0.0467(5) Uani 1 1 d D .
H2A H 0.7981 0.2438 0.5575 0.056 Uiso 1 1 calc R U
O3 O 0.6591(3) 0.44574(10) 0.3759(3) 0.0567(6) Uani 1 1 d . .
O4 O 0.5764(4) 0.48170(12) 0.1763(3) 0.0733(8) Uani 1 1 d . .
O5 O 0.4743(4) 0.40806(13) 0.2237(4) 0.0803(9) Uani 1 1 d . .
Cu1 Cu 0.87690(4) 0.33366(2) 0.66350(3) 0.02934(12) Uani 1 1 d . .
H1A H 0.680(4) 0.3726(9) 0.432(4) 0.044 Uiso 1 1 d D U

loop_
_atom_site_aniso_label
_atom_site_aniso_U_11
_atom_site_aniso_U_22
_atom_site_aniso_U_33
_atom_site_aniso_U_23
_atom_site_aniso_U_13
_atom_site_aniso_U_12
C1 0.0444(15) 0.0329(14) 0.0449(15) 0.0019(12) 0.0126(12) -0.0068(11)
C2 0.0465(16) 0.0468(17) 0.0552(18) 0.0082(15) 0.0202(14) -0.0108(14)
C3 0.0441(16) 0.0495(18) 0.0572(19) 0.0079(14) 0.0278(14) 0.0019(13)
C4 0.0419(15) 0.0368(14) 0.0500(16) 0.0014(12) 0.0226(13) 0.0047(12)
C5 0.0305(12) 0.0298(12) 0.0328(12) 0.0022(10) 0.0092(10) 0.0017(10)
C6 0.0283(11) 0.0271(12) 0.0342(12) -0.0004(9) 0.0090(9) 0.0012(9)
C7 0.0329(12) 0.0283(12) 0.0404(14) -0.0033(10) 0.0124(10) 0.0042(10)
C8 0.0340(12) 0.0252(11) 0.0382(13) -0.0027(10) 0.0077(10) 0.0015(10)
C9 0.0325(12) 0.0286(12) 0.0472(15) -0.0040(11) 0.0151(11) -0.0046(10)
C10 0.0310(12) 0.0285(12) 0.0356(13) -0.0022(10) 0.0113(10) -0.0003(9)
C11 0.0322(12) 0.0296(12) 0.0361(13) -0.0035(10) 0.0115(10) 0.0011(10)
C12 0.0410(14) 0.0372(14) 0.0508(17) -0.0058(12) 0.0208(13) -0.0037(12)
C13 0.0444(16) 0.0553(19) 0.0580(19) -0.0034(15) 0.0292(15) 0.0009(14)
C14 0.0510(18) 0.0505(19) 0.057(2) -0.0094(15) 0.0281(16) 0.0087(14)
C15 0.0459(16) 0.0343(14) 0.0538(18) -0.0098(13) 0.0189(14) 0.0036(12)
C16 0.0314(12) 0.0250(11) 0.0408(14) -0.0027(10) 0.0043(10) 0.0024(9)
C17 0.0391(14) 0.0347(14) 0.0483(16) -0.0075(12) 0.0130(12) 0.0003(11)
C18 0.0459(16) 0.0373(15) 0.0502(17) -0.0127(13) 0.0077(13) 0.0040(13)
C19 0.0565(19) 0.0269(13) 0.0532(18) -0.0059(12) 0.0006(15) 0.0000(13)
C20 0.067(2) 0.0301(15) 0.063(2) -0.0015(14) 0.0213(17) -0.0062(14)
C21 0.0566(18) 0.0304(14) 0.0494(17) -0.0022(12) 0.0199(14) -0.0025(12)
C22 0.069(2) 0.0271(13) 0.0435(16) 0.0017(11) 0.0210(15) 0.0096(13)
C23 0.086(2) 0.0250(13) 0.0393(16) -0.0012(11) -0.0201(16) 0.0139(15)
N1 0.0326(11) 0.0283(10) 0.0360(11) 0.0006(8) 0.0090(9) -0.0026(8)
N2 0.0300(10) 0.0242(10) 0.0359(11) -0.0017(8) 0.0116(8) 0.0001(8)
N3 0.0326(11) 0.0303(11) 0.0396(12) -0.0055(9) 0.0113(9) 0.0013(9)
N4 0.0404(13) 0.0322(12) 0.0589(16) 0.0026(11) 0.0118(12) 0.0042(10)
O1 0.0676(16) 0.0386(12) 0.0448(13) 0.0071(9) -0.0132(11) 0.0004(10)
O2 0.0545(13) 0.0253(10) 0.0533(12) -0.0009(9) -0.0005(10) 0.0020(9)
O3 0.0596(14) 0.0436(13) 0.0621(15) 0.0081(11) 0.0050(12) -0.0072(11)
O4 0.082(2) 0.0561(16) 0.076(2) 0.0263(14) 0.0095(16) 0.0057(14)
O5 0.079(2) 0.072(2) 0.083(2) -0.0111(17) 0.0078(17) -0.0305(17)
Cu1 0.03096(18) 0.02266(17) 0.03458(19) -0.00180(11) 0.00825(13) 0.00025(11)

loop_
_atom_type_symbol
_atom_type_description
_atom_type_scat_dispersion_real
_atom_type_scat_dispersion_imag
_atom_type_scat_source
C C 0.0033 0.0016 'International Tables Vol C Tables 4.2.6.8 and 6.1.1.4'
H H 0.0000 0.0000 'International Tables Vol C Tables 4.2.6.8 and 6.1.1.4'
N N 0.0061 0.0033 'International Tables Vol C Tables 4.2.6.8 and 6.1.1.4'
O O 0.0106 0.0060 'International Tables Vol C Tables 4.2.6.8 and 6.1.1.4'
Cu Cu 0.3201 1.2651 'International Tables Vol C Tables 4.2.6.8 and 6.1.1.4'

loop_
_geom_angle_atom_site_label_1
_geom_angle_atom_site_label_2
_geom_angle_atom_site_label_3
_geom_angle
N1 C1 C2 122.2(3)
N1 C1 H1 118.9
C2 C1 H1 118.9
C3 C2 C1 118.9(3)
C3 C2 H2 120.6
C1 C2 H2 120.6
C2 C3 C4 119.8(3)
C2 C3 H3 120.1
C4 C3 H3 120.1
C3 C4 C5 118.3(3)
C3 C4 H4 120.8
C5 C4 H4 120.8
N1 C5 C4 121.6(2)
N1 C5 C6 114.4(2)
C4 C5 C6 124.0(2)
N2 C6 C7 120.7(2)
N2 C6 C5 112.3(2)
C7 C6 C5 126.9(2)
C6 C7 C8 119.6(2)
C6 C7 H7 120.2
C8 C7 H7 120.2
C7 C8 C9 118.0(2)
C7 C8 C16 121.8(2)
C9 C8 C16 120.1(2)
C10 C9 C8 119.6(2)
C10 C9 H9 120.2
C8 C9 H9 120.2
N2 C10 C9 120.9(2)
N2 C10 C11 112.7(2)
C9 C10 C11 126.3(2)
N3 C11 C12 122.3(2)
N3 C11 C10 114.1(2)
C12 C11 C10 123.6(2)
C11 C12 C13 118.4(3)
C11 C12 H12 120.8
C13 C12 H12 120.8
C14 C13 C12 119.2(3)
C14 C13 H13 120.4
C12 C13 H13 120.4
C15 C14 C13 119.5(3)
C15 C14 H14 120.2
C13 C14 H14 120.2
N3 C15 C14 122.4(3)
N3 C15 H15 118.8
C14 C15 H15 118.8
C21 C16 C17 118.3(3)
C21 C16 C8 120.5(3)
C17 C16 C8 121.2(3)
C18 C17 C16 120.6(3)
C18 C17 H17 119.7
C16 C17 H17 119.7
C17 C18 C19 120.5(3)
C17 C18 H18 119.8
C19 C18 H18 119.8
C20 C19 C18 119.6(3)
C20 C19 H19 120.2
C18 C19 H19 120.2
C19 C20 C21 120.0(3)
C19 C20 H20 120.0
C21 C20 H20 120.0
C20 C21 C16 121.0(3)
C20 C21 H21 119.5
C16 C21 H21 119.5
C23 C22 O2 123.2(3)
C23 C22 H22A 106.5
O2 C22 H22A 106.5
C23 C22 H22B 106.5
O2 C22 H22B 106.5
H22A C22 H22B 106.5
C22 C23 H23A 109.5
C22 C23 H23B 109.5
H23A C23 H23B 109.5
C22 C23 H23C 109.5
H23A C23 H23C 109.5
H23B C23 H23C 109.5
C1 N1 C5 119.1(2)
C1 N1 Cu1 126.6(2)
C5 N1 Cu1 114.22(17)
C6 N2 C10 121.1(2)
C6 N2 Cu1 119.66(17)
C10 N2 Cu1 119.17(17)
C15 N3 C11 118.3(3)
C15 N3 Cu1 127.5(2)
C11 N3 Cu1 114.01(17)
O4 N4 O5 121.4(3)
O4 N4 O3 119.3(3)
O5 N4 O3 119.3(3)
Cu1 O1 H1A 118(2)
C22 O2 Cu1 122.0(2)
C22 O2 H2A 119.0
Cu1 O2 H2A 119.0
O2 Cu1 N2 173.17(9)
O2 Cu1 N3 100.63(10)
N2 Cu1 N3 79.57(9)
O2 Cu1 N1 99.24(10)
N2 Cu1 N1 79.32(9)
N3 Cu1 N1 156.98(9)
O2 Cu1 O1 86.87(9)
N2 Cu1 O1 99.91(9)
N3 Cu1 O1 96.31(11)
N1 Cu1 O1 96.26(11)

loop_
_geom_bond_atom_site_label_1
_geom_bond_atom_site_label_2
_geom_bond_distance
C1 N1 1.333(4)
C1 C2 1.378(5)
C1 H1 0.9300
C2 C3 1.369(5)
C2 H2 0.9300
C3 C4 1.384(4)
C3 H3 0.9300
C4 C5 1.386(4)
C4 H4 0.9300
C5 N1 1.348(3)
C5 C6 1.477(3)
C6 N2 1.337(3)
C6 C7 1.384(4)
C7 C8 1.400(4)
C7 H7 0.9300
C8 C9 1.397(4)
C8 C16 1.487(3)
C9 C10 1.380(4)
C9 H9 0.9300
C10 N2 1.340(3)
C10 C11 1.476(3)
C11 N3 1.352(3)
C11 C12 1.384(4)
C12 C13 1.385(4)
C12 H12 0.9300
C13 C14 1.376(5)
C13 H13 0.9300
C14 C15 1.368(5)
C14 H14 0.9300
C15 N3 1.339(4)
C15 H15 0.9300
C16 C21 1.388(4)
C16 C17 1.393(4)
C17 C18 1.381(4)
C17 H17 0.9300
C18 C19 1.378(5)
C18 H18 0.9300
C19 C20 1.382(5)
C19 H19 0.9300
C20 C21 1.384(4)
C20 H20 0.9300
C21 H21 0.9300
C22 C23 1.318(4)
C22 O2 1.211(4)
C22 H22A 0.9700
C22 H22B 0.9700
C23 H23A 0.9600
C23 H23B 0.9600
C23 H23C 0.9600
N1 Cu1 2.045(2)
N2 Cu1 1.935(2)
N3 Cu1 2.042(2)
N4 O4 1.225(4)
N4 O5 1.228(4)
N4 O3 1.249(4)
O1 Cu1 2.152(2)
O1 H1A 0.896(18)
O2 Cu1 1.912(2)
O2 H2A 0.9300
